data_2012936
loop_
_publ_author_name
'Puliti, Raffaella'
'Mattia, Carlo Andrea'
'Mazzarella, Lelio'

_publ_section_title
;
 3,6-Bis(dimethylamino)-10-(10-iododecyl)acridinium iodide
;
_journal_issue 9
_journal_name_full 'Acta Crystallographica Section C'
_journal_page_first o582
_journal_page_last o584
_journal_paper_doi 10.1107/S0108270102013768
_journal_volume 58
_journal_year 2002
_chemical_formula_moiety 'C27 H39 I N3 + , I -'
_chemical_formula_sum 'C27 H39 I2 N3'
_chemical_formula_weight 659.41
_chemical_name_systematic
;
3,6-Bis(dimethylamino)-10-(10-iododecyl)acridinium iodide
;
_space_group_IT_number 2
_symmetry_cell_setting triclinic
_symmetry_space_group_name_Hall '-P 1'
_symmetry_space_group_name_H-M 'P -1'
_atom_sites_solution_hydrogens geom
_atom_sites_solution_primary direct
_atom_sites_solution_secondary difmap
_audit_creation_method SHELXL97
_cell_angle_alpha 67.496(17)
_cell_angle_beta 76.903(11)
_cell_angle_gamma 67.574(11)
_cell_formula_units_Z 2
_cell_length_a 10.1338(9)
_cell_length_b 11.996(3)
_cell_length_c 13.421(2)
_cell_measurement_reflns_used 24
_cell_measurement_temperature 298(2)
_cell_measurement_theta_max 24.5
_cell_measurement_theta_min 20.5
_cell_volume 1387.1(5)
_computing_cell_refinement 'CAD-4 Software'
_computing_data_collection 'CAD-4 Software (Enraf-Nonius, 1989)'
_computing_data_reduction 'SDP (Enraf-Nonius, 1985)'
_computing_molecular_graphics 'ORTEP-3 (Farrugia, 1997)'
_computing_publication_material SHELXL97
_computing_structure_refinement 'SHELXL97 (Sheldrick, 1997)'
_computing_structure_solution 'SIR92 (Altomare et al., 1993)'
_diffrn_ambient_temperature 293
_diffrn_measured_fraction_theta_full 1.000
_diffrn_measured_fraction_theta_max 1.000
_diffrn_measurement_device_type 'Enraf-Nonius CAD-4'
_diffrn_measurement_method '\w/\q scans, as suggested by peak-shape analysis'
_diffrn_radiation_monochromator graphite
_diffrn_radiation_source 'fine-focus sealed tube'
_diffrn_radiation_type CuK\a
_diffrn_radiation_wavelength 1.54178
_diffrn_reflns_av_R_equivalents 0.000
_diffrn_reflns_av_sigmaI/netI 0.022
_diffrn_reflns_limit_h_max 12
_diffrn_reflns_limit_h_min 0
_diffrn_reflns_limit_k_max 14
_diffrn_reflns_limit_k_min -13
_diffrn_reflns_limit_l_max 16
_diffrn_reflns_limit_l_min -15
_diffrn_reflns_number 5035
_diffrn_reflns_theta_full 67.99
_diffrn_reflns_theta_max 67.99
_diffrn_reflns_theta_min 3.58
_diffrn_standards_decay_% 2
_diffrn_standards_interval_count 300
_diffrn_standards_number 3
_exptl_absorpt_coefficient_mu 17.934
_exptl_absorpt_correction_T_max 0.341
_exptl_absorpt_correction_T_min 0.281
_exptl_absorpt_correction_type '\y scan'
_exptl_absorpt_process_details '(North et al., 1968)'
_exptl_crystal_colour red
_exptl_crystal_density_diffrn 1.579
_exptl_crystal_density_meas ?
_exptl_crystal_density_method 'not measured'
_exptl_crystal_description needle
_exptl_crystal_F_000 656
_exptl_crystal_size_max 0.18
_exptl_crystal_size_mid 0.07
_exptl_crystal_size_min 0.06
_refine_diff_density_max 0.42
_refine_diff_density_min -0.70
_refine_ls_extinction_method none
_refine_ls_goodness_of_fit_ref 1.094
_refine_ls_hydrogen_treatment constr
_refine_ls_matrix_type full
_refine_ls_number_parameters 293
_refine_ls_number_reflns 5035
_refine_ls_number_restraints 0
_refine_ls_restrained_S_all 1.094
_refine_ls_R_factor_all 0.072
_refine_ls_R_factor_gt 0.050
_refine_ls_shift/su_max 0.001
_refine_ls_shift/su_mean 0.000
_refine_ls_structure_factor_coef Fsqd
_refine_ls_weighting_details 'calc w = 1/[\s^2^(Fo^2^)+(0.0637P)^2^+2.5829P] where P=(Fo^2^+2Fc^2^)/3'
_refine_ls_weighting_scheme calc
_refine_ls_wR_factor_gt 0.142
_refine_ls_wR_factor_ref 0.160
_reflns_number_gt 3602
_reflns_number_total 5035
_reflns_threshold_expression I>2\s(I)
_cod_data_source_file gd1217.cif
_cod_data_source_block I
_cod_depositor_comments
;
The following automatic conversions were performed:

'_exptl_crystal_density_meas' value 'not measured' was changed to '?'
- the value is perceived as not measured.

Automatic conversion script
Id: cif_fix_values 3008 2015-01-20 13:52:24Z robertas 
;
_cod_original_cell_volume 1387.0(5)
_cod_database_code 2012936
_cod_database_fobs_code 2012936

loop_
_symmetry_equiv_pos_as_xyz
'x, y, z'
'-x, -y, -z'

loop_
_atom_site_label
_atom_site_fract_x
_atom_site_fract_y
_atom_site_fract_z
_atom_site_U_iso_or_equiv
_atom_site_adp_type
_atom_site_calc_flag
_atom_site_refinement_flags
_atom_site_occupancy
_atom_site_disorder_assembly
_atom_site_disorder_group
_atom_site_type_symbol
I1 0.16063(5) 0.25528(5) 0.48044(5) 0.0914(2) Uani d . 1 . . I
I2 1.61085(12) 0.01425(8) 0.10554(8) 0.1628(4) Uani d . 1 . . I
C1 0.2804(7) 0.5963(8) 0.3857(6) 0.083(2) Uani d . 1 . . C
H1 0.2037 0.5657 0.3902 0.083 Uiso calc R 1 . . H
C2 0.2501(7) 0.7067(8) 0.4071(5) 0.0766(18) Uani d . 1 . . C
H2 0.1526 0.7524 0.4262 0.077 Uiso calc R 1 . . H
C3 0.3586(6) 0.7537(6) 0.4016(5) 0.0632(14) Uani d . 1 . . C
C4 0.5031(6) 0.6851(6) 0.3760(5) 0.0659(15) Uani d . 1 . . C
H4 0.5787 0.7159 0.3738 0.066 Uiso calc R 1 . . H
C5 0.8477(8) 0.3202(6) 0.2745(5) 0.0715(16) Uani d . 1 . . C
H5 0.9250 0.3495 0.2711 0.071 Uiso calc R 1 . . H
C6 0.8771(9) 0.2121(7) 0.2470(6) 0.0783(18) Uani d . 1 . . C
C7 0.7632(10) 0.1652(8) 0.2559(6) 0.089(2) Uani d . 1 . . C
H7 0.7822 0.0870 0.2428 0.089 Uiso calc R 1 . . H
C8 0.6279(10) 0.2338(8) 0.2833(6) 0.094(2) Uani d . 1 . . C
H8 0.5514 0.2038 0.2860 0.094 Uiso calc R 1 . . H
C9 0.4538(8) 0.4158(8) 0.3366(5) 0.0783(19) Uani d . 1 . . C
H9 0.3773 0.3845 0.3422 0.078 Uiso calc R 1 . . H
N10 0.6749(5) 0.4977(5) 0.3326(4) 0.0630(12) Uani d . 1 . . N
C11 0.5352(6) 0.5704(6) 0.3538(4) 0.0606(14) Uani d . 1 . . C
C12 0.5924(8) 0.3472(7) 0.3082(5) 0.0752(17) Uani d . 1 . . C
C13 0.4223(7) 0.5266(7) 0.3569(5) 0.0663(15) Uani d . 1 . . C
C14 0.7065(7) 0.3881(6) 0.3073(5) 0.0665(15) Uani d . 1 . . C
N15 0.3279(6) 0.8605(6) 0.4237(5) 0.0789(15) Uani d . 1 . . N
N16 1.0093(8) 0.1457(6) 0.2185(5) 0.0926(19) Uani d . 1 . . N
C17 0.1815(7) 0.9278(7) 0.4604(6) 0.087(2) Uani d . 1 . . C
H17A 0.1496 0.8708 0.5307 0.087 Uiso calc R 1 . . H
H17B 0.1154 0.9519 0.4049 0.087 Uiso calc R 1 . . H
H17C 0.1798 1.0067 0.4706 0.087 Uiso calc R 1 . . H
C18 0.4383(8) 0.9107(7) 0.4232(7) 0.090(2) Uani d . 1 . . C
H18A 0.4604 0.9649 0.3479 0.090 Uiso calc R 1 . . H
H18B 0.5271 0.8382 0.4493 0.090 Uiso calc R 1 . . H
H18C 0.4033 0.9635 0.4722 0.090 Uiso calc R 1 . . H
C19 1.0463(12) 0.0340(9) 0.1866(9) 0.131(4) Uani d . 1 . . C
H19A 1.0059 0.0594 0.1167 0.131 Uiso calc R 1 . . H
H19B 1.0056 -0.0301 0.2440 0.131 Uiso calc R 1 . . H
H19C 1.1531 -0.0043 0.1771 0.131 Uiso calc R 1 . . H
C20 1.1273(10) 0.1942(9) 0.2009(8) 0.109(3) Uani d . 1 . . C
H20A 1.1195 0.2285 0.2600 0.109 Uiso calc R 1 . . H
H20B 1.1228 0.2641 0.1294 0.109 Uiso calc R 1 . . H
H20C 1.2205 0.1235 0.2012 0.109 Uiso calc R 1 . . H
C21 0.7964(6) 0.5331(6) 0.3400(5) 0.0660(15) Uani d . 1 . . C
H21A 0.8783 0.4534 0.3672 0.066 Uiso calc R 1 . . H
H21B 0.7668 0.5791 0.3939 0.066 Uiso calc R 1 . . H
C22 0.8467(7) 0.6166(7) 0.2330(6) 0.0770(17) Uani d . 1 . . C
H22A 0.7670 0.6986 0.2070 0.077 Uiso calc R 1 . . H
H22B 0.8735 0.5726 0.1778 0.077 Uiso calc R 1 . . H
C23 0.9760(8) 0.6450(9) 0.2450(7) 0.094(2) Uani d . 1 . . C
H23A 0.9456 0.6947 0.2962 0.094 Uiso calc R 1 . . H
H23B 1.0507 0.5621 0.2784 0.094 Uiso calc R 1 . . H
C24 1.0435(10) 0.7187(9) 0.1403(8) 0.110(3) Uani d . 1 . . C
H24A 1.1207 0.7394 0.1575 0.110 Uiso calc R 1 . . H
H24B 0.9690 0.8012 0.1060 0.110 Uiso calc R 1 . . H
C25 1.1079(9) 0.6461(9) 0.0591(7) 0.104(3) Uani d . 1 . . C
H25A 1.0298 0.6265 0.0421 0.104 Uiso calc R 1 . . H
H25B 1.1419 0.7041 -0.0096 0.104 Uiso calc R 1 . . H
C26 1.2307(10) 0.5230(9) 0.0937(7) 0.102(3) Uani d . 1 . . C
H26A 1.1964 0.4609 0.1587 0.102 Uiso calc R 1 . . H
H26B 1.3079 0.5401 0.1148 0.102 Uiso calc R 1 . . H
C27 1.2932(10) 0.4636(9) 0.0029(7) 0.103(3) Uani d . 1 . . C
H27A 1.3239 0.5270 -0.0632 0.103 Uiso calc R 1 . . H
H27B 1.2172 0.4430 -0.0160 0.103 Uiso calc R 1 . . H
C28 1.4228(11) 0.3408(10) 0.0370(8) 0.114(3) Uani d . 1 . . C
H28A 1.5039 0.3623 0.0471 0.114 Uiso calc R 1 . . H
H28B 1.3959 0.2806 0.1073 0.114 Uiso calc R 1 . . H
C29 1.4687(14) 0.2787(10) -0.0487(8) 0.132(4) Uani d . 1 . . C
H29A 1.4766 0.3450 -0.1209 0.132 Uiso calc R 1 . . H
H29B 1.3927 0.2450 -0.0494 0.132 Uiso calc R 1 . . H
C30 1.6090(13) 0.1714(12) -0.0337(10) 0.150(4) Uani d . 1 . . C
H30A 1.6844 0.2053 -0.0320 0.150 Uiso calc R 1 . . H
H30B 1.6360 0.1420 -0.0981 0.150 Uiso calc R 1 . . H

loop_
_atom_site_aniso_label
_atom_site_aniso_U_11
_atom_site_aniso_U_22
_atom_site_aniso_U_33
_atom_site_aniso_U_12
_atom_site_aniso_U_13
_atom_site_aniso_U_23
I1 0.0550(3) 0.0944(4) 0.1362(5) -0.0202(2) -0.0048(2) -0.0565(3)
I2 0.1966(9) 0.1093(5) 0.1913(9) -0.0203(5) -0.0750(7) -0.0567(6)
C1 0.063(4) 0.108(6) 0.083(5) -0.036(4) -0.015(3) -0.025(4)
C2 0.048(3) 0.107(5) 0.067(4) -0.022(3) -0.010(3) -0.022(4)
C3 0.051(3) 0.069(4) 0.061(4) -0.016(3) -0.012(3) -0.013(3)
C4 0.056(3) 0.066(4) 0.067(4) -0.014(3) -0.012(3) -0.016(3)
C5 0.081(4) 0.066(4) 0.059(4) -0.022(3) -0.019(3) -0.007(3)
C6 0.096(5) 0.071(4) 0.068(4) -0.023(4) -0.018(4) -0.022(3)
C7 0.114(6) 0.079(5) 0.078(5) -0.025(4) -0.012(4) -0.035(4)
C8 0.127(7) 0.101(6) 0.083(5) -0.062(5) -0.017(5) -0.034(4)
C9 0.077(4) 0.109(5) 0.059(4) -0.049(4) -0.016(3) -0.014(4)
N10 0.060(3) 0.066(3) 0.061(3) -0.022(2) -0.003(2) -0.018(2)
C11 0.053(3) 0.070(4) 0.050(3) -0.020(3) -0.005(2) -0.010(3)
C12 0.085(5) 0.086(5) 0.057(4) -0.042(4) -0.013(3) -0.009(3)
C13 0.062(3) 0.083(4) 0.056(3) -0.030(3) -0.010(3) -0.017(3)
C14 0.077(4) 0.076(4) 0.052(3) -0.031(3) -0.007(3) -0.020(3)
N15 0.052(3) 0.082(4) 0.088(4) -0.011(3) -0.007(3) -0.024(3)
N16 0.106(5) 0.076(4) 0.089(4) -0.009(4) -0.015(4) -0.038(3)
C17 0.070(4) 0.086(5) 0.090(5) -0.006(4) 0.000(4) -0.035(4)
C18 0.072(4) 0.074(4) 0.120(6) -0.011(4) -0.003(4) -0.045(4)
C19 0.134(8) 0.103(7) 0.159(10) -0.006(6) -0.037(7) -0.068(7)
C20 0.104(6) 0.097(6) 0.116(7) -0.018(5) 0.014(5) -0.052(5)
C21 0.053(3) 0.069(4) 0.071(4) -0.016(3) -0.011(3) -0.019(3)
C22 0.059(4) 0.083(4) 0.081(4) -0.020(3) -0.006(3) -0.022(4)
C23 0.079(5) 0.125(7) 0.103(6) -0.054(5) 0.007(4) -0.053(5)
C24 0.106(6) 0.118(7) 0.117(7) -0.054(6) 0.007(5) -0.043(6)
C25 0.083(5) 0.127(7) 0.093(6) -0.036(5) 0.003(4) -0.031(5)
C26 0.117(7) 0.117(7) 0.097(6) -0.065(6) 0.005(5) -0.043(5)
C27 0.096(6) 0.114(7) 0.092(6) -0.045(5) 0.003(5) -0.021(5)
C28 0.103(6) 0.136(8) 0.096(6) -0.046(6) 0.002(5) -0.032(6)
C29 0.195(12) 0.107(7) 0.109(7) -0.062(8) 0.001(7) -0.047(6)
C30 0.123(9) 0.159(11) 0.157(11) -0.019(8) 0.012(8) -0.082(9)

loop_
_atom_type_symbol
_atom_type_description
_atom_type_scat_dispersion_real
_atom_type_scat_dispersion_imag
_atom_type_scat_source
I I -0.3257 6.8362 'International Tables Vol C Tables 4.2.6.8 and 6.1.1.4'
C C 0.0181 0.0091 'International Tables Vol C Tables 4.2.6.8 and 6.1.1.4'
N N 0.0311 0.0180 'International Tables Vol C Tables 4.2.6.8 and 6.1.1.4'
H H 0.0000 0.0000 'International Tables Vol C Tables 4.2.6.8 and 6.1.1.4'

loop_
_geom_angle_atom_site_label_1
_geom_angle_atom_site_label_2
_geom_angle_atom_site_label_3
_geom_angle
_geom_angle_publ_flag
C2 C1 C13 121.3(6) ?
C2 C1 H1 119.4 ?
C13 C1 H1 119.4 ?
C1 C2 C3 120.9(6) ?
C1 C2 H2 119.5 ?
C3 C2 H2 119.5 ?
N15 C3 C2 120.3(6) ?
N15 C3 C4 119.8(6) ?
C2 C3 C4 119.8(6) ?
C3 C4 C11 119.4(6) ?
C3 C4 H4 120.3 ?
C11 C4 H4 120.3 ?
C6 C5 C14 121.6(7) ?
C6 C5 H5 119.2 ?
C14 C5 H5 119.2 ?
N16 C6 C5 122.2(7) ?
N16 C6 C7 118.3(7) ?
C5 C6 C7 119.4(7) ?
C8 C7 C6 118.4(7) ?
C8 C7 H7 120.8 ?
C6 C7 H7 120.8 ?
C7 C8 C12 124.0(8) ?
C7 C8 H8 118.0 ?
C12 C8 H8 118.0 ?
C13 C9 C12 122.0(6) ?
C13 C9 H9 119.0 ?
C12 C9 H9 119.0 ?
C11 N10 C14 121.7(5) yes
C11 N10 C21 120.5(5) yes
C14 N10 C21 117.8(5) yes
N10 C11 C13 118.9(6) ?
N10 C11 C4 121.5(5) ?
C13 C11 C4 119.5(6) ?
C9 C12 C14 119.2(7) ?
C9 C12 C8 123.3(7) ?
C14 C12 C8 117.5(7) ?
C9 C13 C1 121.7(6) ?
C9 C13 C11 119.3(6) ?
C1 C13 C11 118.9(6) ?
N10 C14 C12 118.6(6) ?
N10 C14 C5 122.3(6) ?
C12 C14 C5 119.0(6) ?
C3 N15 C18 122.4(5) yes
C3 N15 C17 121.5(6) yes
C18 N15 C17 115.9(6) yes
C6 N16 C19 124.8(8) yes
C6 N16 C20 120.3(7) yes
C19 N16 C20 114.2(8) yes
N15 C17 H17A 109.5 ?
N15 C17 H17B 109.5 ?
H17A C17 H17B 109.5 ?
N15 C17 H17C 109.5 ?
H17A C17 H17C 109.5 ?
H17B C17 H17C 109.5 ?
N15 C18 H18A 109.5 ?
N15 C18 H18B 109.5 ?
H18A C18 H18B 109.5 ?
N15 C18 H18C 109.5 ?
H18A C18 H18C 109.5 ?
H18B C18 H18C 109.5 ?
N16 C19 H19A 109.5 ?
N16 C19 H19B 109.5 ?
H19A C19 H19B 109.5 ?
N16 C19 H19C 109.5 ?
H19A C19 H19C 109.5 ?
H19B C19 H19C 109.5 ?
N16 C20 H20A 109.5 ?
N16 C20 H20B 109.5 ?
H20A C20 H20B 109.5 ?
N16 C20 H20C 109.5 ?
H20A C20 H20C 109.5 ?
H20B C20 H20C 109.5 ?
N10 C21 C22 113.2(5) ?
N10 C21 H21A 108.9 ?
C22 C21 H21A 108.9 ?
N10 C21 H21B 108.9 ?
C22 C21 H21B 108.9 ?
H21A C21 H21B 107.8 ?
C21 C22 C23 110.6(6) ?
C21 C22 H22A 109.5 ?
C23 C22 H22A 109.5 ?
C21 C22 H22B 109.5 ?
C23 C22 H22B 109.5 ?
H22A C22 H22B 108.1 ?
C24 C23 C22 115.0(7) ?
C24 C23 H23A 108.5 ?
C22 C23 H23A 108.5 ?
C24 C23 H23B 108.5 ?
C22 C23 H23B 108.5 ?
H23A C23 H23B 107.5 ?
C23 C24 C25 113.5(8) ?
C23 C24 H24A 108.9 ?
C25 C24 H24A 108.9 ?
C23 C24 H24B 108.9 ?
C25 C24 H24B 108.9 ?
H24A C24 H24B 107.7 ?
C26 C25 C24 116.5(8) ?
C26 C25 H25A 108.2 ?
C24 C25 H25A 108.2 ?
C26 C25 H25B 108.2 ?
C24 C25 H25B 108.2 ?
H25A C25 H25B 107.3 ?
C25 C26 C27 111.8(8) ?
C25 C26 H26A 109.2 ?
C27 C26 H26A 109.2 ?
C25 C26 H26B 109.2 ?
C27 C26 H26B 109.2 ?
H26A C26 H26B 107.9 ?
C26 C27 C28 111.7(8) ?
C26 C27 H27A 109.3 ?
C28 C27 H27A 109.3 ?
C26 C27 H27B 109.3 ?
C28 C27 H27B 109.3 ?
H27A C27 H27B 107.9 ?
C29 C28 C27 109.5(9) ?
C29 C28 H28A 109.8 ?
C27 C28 H28A 109.8 ?
C29 C28 H28B 109.8 ?
C27 C28 H28B 109.8 ?
H28A C28 H28B 108.2 ?
C28 C29 C30 114.0(10) ?
C28 C29 H29A 108.7 ?
C30 C29 H29A 108.7 ?
C28 C29 H29B 108.7 ?
C30 C29 H29B 108.7 ?
H29A C29 H29B 107.6 ?
C29 C30 I2 115.3(8) ?
C29 C30 H30A 108.5 ?
I2 C30 H30A 108.5 ?
C29 C30 H30B 108.5 ?
I2 C30 H30B 108.5 ?
H30A C30 H30B 107.5 ?

loop_
_geom_bond_atom_site_label_1
_geom_bond_atom_site_label_2
_geom_bond_site_symmetry_2
_geom_bond_distance
_geom_bond_publ_flag
I2 C30 . 2.083(13) ?
C1 C2 . 1.368(10) ?
C1 C13 . 1.412(10) ?
C1 H1 . 0.9600 ?
C2 C3 . 1.392(9) ?
C2 H2 . 0.9600 ?
C3 N15 . 1.331(8) ?
C3 C4 . 1.417(8) ?
C4 C11 . 1.421(9) ?
C4 H4 . 0.9600 ?
C5 C6 . 1.389(9) ?
C5 C14 . 1.416(9) ?
C5 H5 . 0.9600 ?
C6 N16 . 1.327(10) ?
C6 C7 . 1.429(11) ?
C7 C8 . 1.355(11) ?
C7 H7 . 0.9600 ?
C8 C12 . 1.419(10) ?
C8 H8 . 0.9600 ?
C9 C13 . 1.363(10) ?
C9 C12 . 1.382(10) ?
C9 H9 . 0.9600 ?
N10 C11 . 1.382(7) ?
N10 C14 . 1.385(8) ?
N10 C21 . 1.481(7) ?
C11 C13 . 1.416(8) ?
C12 C14 . 1.415(9) ?
N15 C18 . 1.458(9) ?
N15 C17 . 1.468(8) ?
N16 C19 . 1.450(10) ?
N16 C20 . 1.457(11) ?
C17 H17A . 1.0000 ?
C17 H17B . 1.0000 ?
C17 H17C . 1.0000 ?
C18 H18A . 1.0000 ?
C18 H18B . 1.0000 ?
C18 H18C . 1.0000 ?
C19 H19A . 1.0000 ?
C19 H19B . 1.0000 ?
C19 H19C . 1.0000 ?
C20 H20A . 1.0000 ?
C20 H20B . 1.0000 ?
C20 H20C . 1.0000 ?
C21 C22 . 1.511(9) ?
C21 H21A . 1.0000 ?
C21 H21B . 1.0000 ?
C22 C23 . 1.528(9) ?
C22 H22A . 1.0000 ?
C22 H22B . 1.0000 ?
C23 C24 . 1.516(11) ?
C23 H23A . 1.0000 ?
C23 H23B . 1.0000 ?
C24 C25 . 1.531(12) ?
C24 H24A . 1.0000 ?
C24 H24B . 1.0000 ?
C25 C26 . 1.510(12) ?
C25 H25A . 1.0000 ?
C25 H25B . 1.0000 ?
C26 C27 . 1.538(12) ?
C26 H26A . 1.0000 ?
C26 H26B . 1.0000 ?
C27 C28 . 1.544(13) ?
C27 H27A . 1.0000 ?
C27 H27B . 1.0000 ?
C28 C29 . 1.497(13) ?
C28 H28A . 1.0000 ?
C28 H28B . 1.0000 ?
C29 C30 . 1.501(15) ?
C29 H29A . 1.0000 ?
C29 H29B . 1.0000 ?
C30 H30A . 1.0000 ?
C30 H30B . 1.0000 ?

loop_
_geom_hbond_atom_site_label_D
_geom_hbond_atom_site_label_H
_geom_hbond_atom_site_label_A
_geom_hbond_site_symmetry_A
_geom_hbond_distance_DH
_geom_hbond_distance_HA
_geom_hbond_distance_DA
_geom_hbond_angle_DHA
_geom_hbond_publ_flag
C2 H2 I1 2_566 0.96 3.160 4.005(5) 148 yes
C9 H9 I1 1_555 0.96 3.036 3.896(7) 150 yes

loop_
_geom_torsion_atom_site_label_1
_geom_torsion_atom_site_label_2
_geom_torsion_atom_site_label_3
_geom_torsion_atom_site_label_4
_geom_torsion
_geom_torsion_publ_flag
C13 C1 C2 C3 -0.2(11) ?
C1 C2 C3 N15 -179.3(6) ?
C1 C2 C3 C4 -1.5(10) ?
N15 C3 C4 C11 179.3(6) ?
C2 C3 C4 C11 1.5(9) ?
C14 C5 C6 N16 -178.4(6) ?
C14 C5 C6 C7 -2.4(10) ?
N16 C6 C7 C8 -179.0(7) ?
C5 C6 C7 C8 4.9(11) ?
C6 C7 C8 C12 -2.7(12) ?
C14 N10 C11 C13 4.4(8) ?
C21 N10 C11 C13 -173.5(5) ?
C14 N10 C11 C4 -177.8(5) ?
C21 N10 C11 C4 4.2(8) ?
C3 C4 C11 N10 -177.4(5) ?
C3 C4 C11 C13 0.3(9) ?
C13 C9 C12 C14 4.4(10) ?
C13 C9 C12 C8 -178.0(6) ?
C7 C8 C12 C9 -179.7(7) ?
C7 C8 C12 C14 -2.0(11) ?
C12 C9 C13 C1 179.9(6) ?
C12 C9 C13 C11 -2.9(10) ?
C2 C1 C13 C9 179.3(6) ?
C2 C1 C13 C11 2.0(10) ?
N10 C11 C13 C9 -1.5(9) ?
C4 C11 C13 C9 -179.3(6) ?
N10 C11 C13 C1 175.8(6) ?
C4 C11 C13 C1 -2.0(9) ?
C11 N10 C14 C12 -2.9(8) ?
C21 N10 C14 C12 175.1(5) ?
C11 N10 C14 C5 173.3(5) ?
C21 N10 C14 C5 -8.7(8) ?
C9 C12 C14 N10 -1.5(9) ?
C8 C12 C14 N10 -179.3(6) ?
C9 C12 C14 C5 -177.8(6) ?
C8 C12 C14 C5 4.4(9) ?
C6 C5 C14 N10 -178.5(6) ?
C6 C5 C14 C12 -2.3(9) ?
C2 C3 N15 C18 177.5(6) yes
C4 C3 N15 C18 -0.3(10) ?
C2 C3 N15 C17 3.6(10) ?
C4 C3 N15 C17 -174.2(6) ?
C5 C6 N16 C19 -178.5(8) ?
C7 C6 N16 C19 5.4(12) ?
C5 C6 N16 C20 -8.3(11) ?
C7 C6 N16 C20 175.6(7) yes
C11 N10 C21 C22 -93.0(7) ?
C14 N10 C21 C22 88.9(7) yes
N10 C21 C22 C23 -177.6(6) yes
C21 C22 C23 C24 174.9(7) yes
C22 C23 C24 C25 -63.9(11) yes
C23 C24 C25 C26 -63.0(11) yes
C24 C25 C26 C27 -176.1(7) yes
C25 C26 C27 C28 177.6(8) yes
C26 C27 C28 C29 173.5(8) yes
C27 C28 C29 C30 169.9(9) yes
C28 C29 C30 I2 64.0(12) yes

loop_
_cod_related_entry_id
_cod_related_entry_database
_cod_related_entry_code
1 ChemSpider 21107445
